data_8105695
loop_
_publ_author_name
'Zheng, Bin-Yu'
'Sun, Na-Bo'
'Chen, Xue-Song'
'Liu, Xing-Hai'

_publ_section_title
;
 The crystal structure of
 (E)-3-chloro-2-(2-(4-fluorobenzylidene)hydrazinyl)pyridine, C12H9ClFN3
;
_journal_issue 3
_journal_name_full 'Zeitschrift f\"ur Kristallographie - New Crystal Structures'
_journal_page_first 355
_journal_page_last 356
_journal_paper_doi 10.1515/ncrs-2021-0489
_journal_volume 237
_journal_year 2022
_chemical_formula_moiety 'C12 H9 Cl F N3'
_chemical_formula_sum 'C12 H9 Cl F N3'
_chemical_formula_weight 249.67
_space_group_crystal_system monoclinic
_space_group_IT_number 14
_space_group_name_Hall '-P 2yn'
_space_group_name_H-M_alt 'P 1 21/n 1'
_atom_sites_solution_hydrogens geom
_atom_sites_solution_primary direct
_cell_angle_alpha 90
_cell_angle_beta 91.744(8)
_cell_angle_gamma 90
_cell_formula_units_Z 8
_cell_length_a 10.120(4)
_cell_length_b 13.823(6)
_cell_length_c 16.480(7)
_cell_measurement_reflns_used 22536
_cell_measurement_temperature 113.15
_cell_measurement_theta_max 27.846
_cell_measurement_theta_min 1.932
_cell_volume 2304.3(17)
_computing_molecular_graphics 'Olex2 (Dolomanov et al., 2009)'
_computing_publication_material 'Olex2 (Dolomanov et al., 2009)'
_computing_structure_refinement 'ShelXL (Sheldrick, 2015)'
_computing_structure_solution 'ShelXS (Sheldrick, 2008)'
_diffrn_ambient_temperature 113.15
_diffrn_measured_fraction_theta_full 1.000
_diffrn_measured_fraction_theta_max 0.999
_diffrn_measurement_device_type
;
;
_diffrn_measurement_method '\w scans'
_diffrn_radiation_monochromator graphite
_diffrn_radiation_type MoK\a
_diffrn_radiation_wavelength 0.71073
_diffrn_reflns_av_R_equivalents 0.0441
_diffrn_reflns_av_unetI/netI 0.0427
_diffrn_reflns_Laue_measured_fraction_full 1.000
_diffrn_reflns_Laue_measured_fraction_max 0.999
_diffrn_reflns_limit_h_max 13
_diffrn_reflns_limit_h_min -13
_diffrn_reflns_limit_k_max 17
_diffrn_reflns_limit_k_min -18
_diffrn_reflns_limit_l_max 21
_diffrn_reflns_limit_l_min -20
_diffrn_reflns_number 22536
_diffrn_reflns_point_group_measured_fraction_full 1.000
_diffrn_reflns_point_group_measured_fraction_max 0.999
_diffrn_reflns_theta_full 25.242
_diffrn_reflns_theta_max 27.846
_diffrn_reflns_theta_min 1.923
_exptl_absorpt_coefficient_mu 0.324
_exptl_absorpt_correction_T_max 0.9441
_exptl_absorpt_correction_T_min 0.9092
_exptl_absorpt_correction_type multi-scan
_exptl_crystal_colour 'clear light colourless'
_exptl_crystal_colour_lustre clear
_exptl_crystal_colour_modifier light
_exptl_crystal_colour_primary colourless
_exptl_crystal_density_diffrn 1.439
_exptl_crystal_density_meas .
_exptl_crystal_density_method "'not measured'"
_exptl_crystal_description Prism
_exptl_crystal_F_000 1024
_exptl_crystal_size_max 0.2
_exptl_crystal_size_mid 0.2
_exptl_crystal_size_min 0.2
_refine_diff_density_max 0.322
_refine_diff_density_min -0.231
_refine_diff_density_rms 0.055
_refine_ls_extinction_coef .
_refine_ls_extinction_method none
_refine_ls_goodness_of_fit_ref 1.054
_refine_ls_hydrogen_treatment constr
_refine_ls_matrix_type full
_refine_ls_number_parameters 307
_refine_ls_number_reflns 5483
_refine_ls_number_restraints 0
_refine_ls_restrained_S_all 1.054
_refine_ls_R_factor_all 0.0512
_refine_ls_R_factor_gt 0.0402
_refine_ls_shift/su_max 0.001
_refine_ls_shift/su_mean 0.000
_refine_ls_structure_factor_coef Fsqd
_refine_ls_weighting_details 'w=1/[\s^2^(Fo^2^)+(0.0455P)^2^] where P=(Fo^2^+2Fc^2^)/3'
_refine_ls_weighting_scheme calc
_refine_ls_wR_factor_gt 0.0879
_refine_ls_wR_factor_ref 0.0932
_reflns_Friedel_coverage 0.000
_reflns_Friedel_fraction_full .
_reflns_Friedel_fraction_max .
_reflns_number_gt 4604
_reflns_number_total 5483
_reflns_threshold_expression 'I > 2\s(I)'
_cod_data_source_file suppl_j_ncrs-2021-0489_suppl.cif
_cod_data_source_block shelx
_cod_original_cell_volume 2304.4(17)
_cod_database_code 8105695
_shelx_space_group_comment
;
The symmetry employed for this shelxl refinement is uniquely defined
by the following loop, which should always be used as a source of
symmetry information in preference to the above space-group names.
They are only intended as comments.
;
_shelx_estimated_absorpt_t_max 0.938
_shelx_estimated_absorpt_t_min 0.938
_olex2_refinement_description
;
1. Fixed Uiso
 At 1.2 times of:
  All C(H) groups, All N(H) groups
2.a Aromatic/amide H refined with riding coordinates:
 N2(H2), C2(H2A), C3(H3), C5(H5), C6(H6), C7(H7), C10(H10), C11(H11), C12(H12),
  N5(H5A), C14(H14), C15(H15), C17(H17), C18(H18), C19(H19), C22(H22), C23(H23),
  C24(H24)
;
_olex2_submission_special_instructions 'No special instructions were received'

loop_
_space_group_symop_operation_xyz
'x, y, z'
'-x+1/2, y+1/2, -z+1/2'
'-x, -y, -z'
'x-1/2, -y-1/2, z-1/2'

loop_
_atom_site_label
_atom_site_type_symbol
_atom_site_fract_x
_atom_site_fract_y
_atom_site_fract_z
_atom_site_U_iso_or_equiv
_atom_site_adp_type
_atom_site_occupancy
_atom_site_site_symmetry_order
_atom_site_calc_flag
_atom_site_refinement_flags_posn
_atom_site_refinement_flags_adp
_atom_site_refinement_flags_occupancy
_atom_site_disorder_assembly
_atom_site_disorder_group
Cl1 Cl -0.38845(4) -0.19073(3) 0.08628(3) 0.03236(12) Uani 1 1 d . . . . .
F1 F 0.20724(9) 0.40525(6) 0.24092(6) 0.0338(2) Uani 1 1 d . . . . .
N1 N -0.22853(13) 0.08362(8) 0.17193(8) 0.0222(3) Uani 1 1 d . . . . .
N2 N -0.29329(13) -0.00277(8) 0.15728(8) 0.0245(3) Uani 1 1 d . . . . .
H2 H -0.2525 -0.0582 0.1662 0.029 Uiso 1 1 calc R . . . .
N3 N -0.49118(13) 0.08102(8) 0.13412(8) 0.0233(3) Uani 1 1 d . . . . .
C1 C 0.12947(15) 0.32514(10) 0.23167(10) 0.0234(3) Uani 1 1 d . . . . .
C2 C -0.00248(16) 0.33696(11) 0.21119(11) 0.0279(4) Uani 1 1 d . . . . .
H2A H -0.0389 0.3998 0.2036 0.033 Uiso 1 1 calc R . . . .
C3 C -0.08082(15) 0.25556(10) 0.20191(10) 0.0261(4) Uani 1 1 d . . . . .
H3 H -0.1722 0.2627 0.1882 0.031 Uiso 1 1 calc R . . . .
C4 C -0.02774(14) 0.16277(10) 0.21239(9) 0.0198(3) Uani 1 1 d . . . . .
C5 C 0.10637(15) 0.15427(11) 0.23368(10) 0.0251(3) Uani 1 1 d . . . . .
H5 H 0.1440 0.0919 0.2415 0.030 Uiso 1 1 calc R . . . .
C6 C 0.18574(15) 0.23591(11) 0.24358(10) 0.0281(4) Uani 1 1 d . . . . .
H6 H 0.2769 0.2299 0.2583 0.034 Uiso 1 1 calc R . . . .
C7 C -0.10802(15) 0.07601(10) 0.19870(10) 0.0221(3) Uani 1 1 d . . . . .
H7 H -0.0713 0.0139 0.2096 0.026 Uiso 1 1 calc R . . . .
C8 C -0.42223(15) -0.00121(10) 0.12863(9) 0.0210(3) Uani 1 1 d . . . . .
C9 C -0.48146(16) -0.08549(10) 0.09531(10) 0.0243(3) Uani 1 1 d . . . . .
C10 C -0.61163(16) -0.08396(11) 0.06917(10) 0.0291(4) Uani 1 1 d . . . . .
H10 H -0.6525 -0.1405 0.0474 0.035 Uiso 1 1 calc R . . . .
C11 C -0.68249(16) 0.00173(11) 0.07515(10) 0.0303(4) Uani 1 1 d . . . . .
H11 H -0.7727 0.0053 0.0577 0.036 Uiso 1 1 calc R . . . .
C12 C -0.61782(16) 0.08122(11) 0.10706(10) 0.0274(4) Uani 1 1 d . . . . .
H12 H -0.6658 0.1401 0.1102 0.033 Uiso 1 1 calc R . . . .
Cl2 Cl 0.05702(4) 0.58235(2) 0.16911(2) 0.02695(11) Uani 1 1 d . . . . .
F2 F -0.23767(11) 1.13806(7) 0.56619(6) 0.0448(3) Uani 1 1 d . . . . .
N4 N -0.09219(12) 0.83511(8) 0.29660(8) 0.0208(3) Uani 1 1 d . . . . .
N5 N -0.05299(12) 0.75652(8) 0.25234(8) 0.0219(3) Uani 1 1 d . . . . .
H5A H -0.0418 0.6997 0.2756 0.026 Uiso 1 1 calc R . . . .
N6 N -0.06113(13) 0.85439(8) 0.13699(8) 0.0257(3) Uani 1 1 d . . . . .
C13 C -0.20850(16) 1.05980(11) 0.51954(11) 0.0288(4) Uani 1 1 d . . . . .
C14 C -0.23277(15) 1.06506(11) 0.43733(11) 0.0275(4) Uani 1 1 d . . . . .
H14 H -0.2710 1.1216 0.4137 0.033 Uiso 1 1 calc R . . . .
C15 C -0.20081(14) 0.98696(10) 0.38954(10) 0.0236(3) Uani 1 1 d . . . . .
H15 H -0.2186 0.9893 0.3326 0.028 Uiso 1 1 calc R . . . .
C16 C -0.14204(14) 0.90391(10) 0.42449(10) 0.0212(3) Uani 1 1 d . . . . .
C17 C -0.12203(15) 0.90098(10) 0.50860(10) 0.0248(3) Uani 1 1 d . . . . .
H17 H -0.0854 0.8445 0.5332 0.030 Uiso 1 1 calc R . . . .
C18 C -0.15470(15) 0.97917(11) 0.55715(10) 0.0281(4) Uani 1 1 d . . . . .
H18 H -0.1404 0.9771 0.6144 0.034 Uiso 1 1 calc R . . . .
C19 C -0.09868(15) 0.82341(10) 0.37355(10) 0.0222(3) Uani 1 1 d . . . . .
H19 H -0.0756 0.7630 0.3975 0.027 Uiso 1 1 calc R . . . .
C20 C -0.03169(14) 0.76864(10) 0.17111(10) 0.0205(3) Uani 1 1 d . . . . .
C21 C 0.02210(14) 0.69337(10) 0.12411(10) 0.0219(3) Uani 1 1 d . . . . .
C22 C 0.04700(16) 0.70789(12) 0.04390(10) 0.0307(4) Uani 1 1 d . . . . .
H22 H 0.0824 0.6573 0.0121 0.037 Uiso 1 1 calc R . . . .
C23 C 0.01954(19) 0.79819(12) 0.00960(11) 0.0384(4) Uani 1 1 d . . . . .
H23 H 0.0375 0.8116 -0.0455 0.046 Uiso 1 1 calc R . . . .
C24 C -0.03450(17) 0.86693(12) 0.05883(11) 0.0344(4) Uani 1 1 d . . . . .
H24 H -0.0545 0.9282 0.0354 0.041 Uiso 1 1 calc R . . . .

loop_
_atom_site_aniso_label
_atom_site_aniso_U_11
_atom_site_aniso_U_22
_atom_site_aniso_U_33
_atom_site_aniso_U_23
_atom_site_aniso_U_13
_atom_site_aniso_U_12
Cl1 0.0378(2) 0.01775(19) 0.0414(3) -0.00550(16) -0.0019(2) -0.00103(15)
F1 0.0301(5) 0.0265(5) 0.0446(6) -0.0050(4) -0.0024(5) -0.0105(4)
N1 0.0254(7) 0.0167(6) 0.0245(7) -0.0022(5) 0.0011(6) -0.0039(5)
N2 0.0263(7) 0.0131(6) 0.0340(8) -0.0006(5) -0.0016(6) -0.0016(5)
N3 0.0260(7) 0.0217(6) 0.0222(7) -0.0012(5) 0.0016(6) -0.0002(5)
C1 0.0242(8) 0.0220(7) 0.0239(9) -0.0042(6) 0.0006(7) -0.0061(6)
C2 0.0274(8) 0.0192(7) 0.0370(10) -0.0036(7) -0.0011(7) 0.0021(6)
C3 0.0194(8) 0.0218(8) 0.0372(10) -0.0020(7) -0.0009(7) 0.0019(6)
C4 0.0215(7) 0.0204(7) 0.0174(8) 0.0003(6) 0.0010(6) -0.0006(6)
C5 0.0250(8) 0.0214(7) 0.0289(9) 0.0036(7) -0.0027(7) 0.0037(6)
C6 0.0201(8) 0.0323(8) 0.0315(10) 0.0023(7) -0.0050(7) 0.0008(6)
C7 0.0255(8) 0.0173(7) 0.0235(8) 0.0010(6) 0.0014(7) 0.0018(6)
C8 0.0253(8) 0.0195(7) 0.0182(8) -0.0009(6) 0.0023(6) -0.0023(6)
C9 0.0304(9) 0.0184(7) 0.0242(9) -0.0011(6) 0.0025(7) -0.0020(6)
C10 0.0320(9) 0.0273(8) 0.0278(9) -0.0031(7) -0.0010(7) -0.0080(7)
C11 0.0254(9) 0.0378(9) 0.0275(9) 0.0002(7) -0.0025(7) -0.0027(7)
C12 0.0272(8) 0.0296(8) 0.0256(9) 0.0000(7) 0.0034(7) 0.0036(7)
Cl2 0.0319(2) 0.01814(18) 0.0308(2) -0.00058(15) 0.00115(17) 0.00304(15)
F2 0.0535(7) 0.0411(6) 0.0402(6) -0.0160(5) 0.0062(5) 0.0117(5)
N4 0.0186(6) 0.0176(6) 0.0263(7) -0.0020(5) 0.0009(5) -0.0003(5)
N5 0.0275(7) 0.0141(6) 0.0243(7) 0.0004(5) 0.0037(6) 0.0019(5)
N6 0.0278(7) 0.0220(6) 0.0272(8) 0.0051(6) 0.0001(6) 0.0027(5)
C13 0.0265(8) 0.0294(8) 0.0310(10) -0.0088(7) 0.0061(7) 0.0007(7)
C14 0.0236(8) 0.0255(8) 0.0335(10) 0.0002(7) -0.0002(7) 0.0051(6)
C15 0.0197(7) 0.0257(8) 0.0254(9) -0.0003(6) -0.0022(7) 0.0011(6)
C16 0.0164(7) 0.0227(7) 0.0245(8) 0.0014(6) 0.0012(6) -0.0035(6)
C17 0.0220(8) 0.0258(8) 0.0266(9) 0.0052(7) 0.0008(7) -0.0013(6)
C18 0.0270(9) 0.0347(9) 0.0226(9) -0.0005(7) 0.0035(7) -0.0049(7)
C19 0.0206(8) 0.0186(7) 0.0273(9) 0.0025(6) -0.0003(7) -0.0002(6)
C20 0.0166(7) 0.0198(7) 0.0250(8) 0.0007(6) -0.0006(6) -0.0010(6)
C21 0.0199(7) 0.0191(7) 0.0266(9) 0.0002(6) -0.0019(6) 0.0004(6)
C22 0.0310(9) 0.0342(9) 0.0270(9) -0.0030(7) 0.0018(8) 0.0038(7)
C23 0.0473(11) 0.0449(10) 0.0233(9) 0.0074(8) 0.0051(9) 0.0048(9)
C24 0.0395(10) 0.0311(9) 0.0323(10) 0.0111(8) -0.0017(8) 0.0040(7)

loop_
_atom_type_symbol
_atom_type_description
_atom_type_scat_dispersion_real
_atom_type_scat_dispersion_imag
_atom_type_scat_source
C C 0.0033 0.0016 'International Tables Vol C Tables 4.2.6.8 and 6.1.1.4'
H H 0.0000 0.0000 'International Tables Vol C Tables 4.2.6.8 and 6.1.1.4'
Cl Cl 0.1484 0.1585 'International Tables Vol C Tables 4.2.6.8 and 6.1.1.4'
F F 0.0171 0.0103 'International Tables Vol C Tables 4.2.6.8 and 6.1.1.4'
N N 0.0061 0.0033 'International Tables Vol C Tables 4.2.6.8 and 6.1.1.4'

loop_
_geom_angle_atom_site_label_1
_geom_angle_atom_site_label_2
_geom_angle_atom_site_label_3
_geom_angle
_geom_angle_site_symmetry_1
_geom_angle_site_symmetry_3
C7 N1 N2 115.39(12) . .
C8 N2 N1 119.18(11) . .
C8 N3 C12 118.24(13) . .
F1 C1 C2 118.87(13) . .
F1 C1 C6 118.61(14) . .
C6 C1 C2 122.52(14) . .
C1 C2 C3 118.63(14) . .
C2 C3 C4 121.05(14) . .
C3 C4 C7 121.55(14) . .
C5 C4 C3 118.34(13) . .
C5 C4 C7 120.06(13) . .
C6 C5 C4 120.95(14) . .
C1 C6 C5 118.50(15) . .
N1 C7 C4 120.10(13) . .
N2 C8 C9 120.50(13) . .
N3 C8 N2 118.79(13) . .
N3 C8 C9 120.70(14) . .
C8 C9 Cl1 119.85(12) . .
C10 C9 Cl1 120.12(12) . .
C10 C9 C8 120.03(14) . .
C9 C10 C11 118.88(14) . .
C12 C11 C10 117.87(15) . .
N3 C12 C11 124.27(14) . .
C19 N4 N5 116.73(12) . .
C20 N5 N4 118.54(12) . .
C24 N6 C20 118.05(13) . .
F2 C13 C14 118.63(15) . .
F2 C13 C18 118.46(16) . .
C14 C13 C18 122.91(15) . .
C13 C14 C15 118.95(15) . .
C14 C15 C16 120.50(15) . .
C15 C16 C19 120.91(15) . .
C17 C16 C15 118.48(14) . .
C17 C16 C19 120.59(14) . .
C18 C17 C16 121.28(14) . .
C13 C18 C17 117.84(16) . .
N4 C19 C16 119.66(13) . .
N5 C20 C21 121.21(13) . .
N6 C20 N5 118.50(13) . .
N6 C20 C21 120.28(14) . .
C20 C21 Cl2 119.52(12) . .
C22 C21 Cl2 120.08(12) . .
C22 C21 C20 120.40(14) . .
C21 C22 C23 118.85(15) . .
C24 C23 C22 117.23(16) . .
N6 C24 C23 125.14(15) . .

loop_
_geom_bond_atom_site_label_1
_geom_bond_atom_site_label_2
_geom_bond_distance
_geom_bond_site_symmetry_2
Cl1 C9 1.7416(16) .
F1 C1 1.3644(16) .
N1 N2 1.3799(16) .
N1 C7 1.289(2) .
N2 C8 1.374(2) .
N3 C8 1.3382(18) .
N3 C12 1.344(2) .
C1 C2 1.377(2) .
C1 C6 1.370(2) .
C2 C3 1.382(2) .
C3 C4 1.399(2) .
C4 C5 1.396(2) .
C4 C7 1.462(2) .
C5 C6 1.392(2) .
C8 C9 1.414(2) .
C9 C10 1.374(2) .
C10 C11 1.390(2) .
C11 C12 1.375(2) .
Cl2 C21 1.7362(16) .
F2 C13 1.3647(18) .
N4 N5 1.3737(17) .
N4 C19 1.282(2) .
N5 C20 1.373(2) .
N6 C20 1.3416(19) .
N6 C24 1.335(2) .
C13 C14 1.371(2) .
C13 C18 1.379(2) .
C14 C15 1.381(2) .
C15 C16 1.408(2) .
C16 C17 1.395(2) .
C16 C19 1.469(2) .
C17 C18 1.391(2) .
C20 C21 1.416(2) .
C21 C22 1.368(2) .
C22 C23 1.395(2) .
C23 C24 1.374(2) .

loop_
_geom_torsion_atom_site_label_1
_geom_torsion_atom_site_label_2
_geom_torsion_atom_site_label_3
_geom_torsion_atom_site_label_4
_geom_torsion
_geom_torsion_site_symmetry_1
_geom_torsion_site_symmetry_2
_geom_torsion_site_symmetry_3
_geom_torsion_site_symmetry_4
Cl1 C9 C10 C11 -178.32(12) . . . .
F1 C1 C2 C3 -179.99(14) . . . .
F1 C1 C6 C5 -179.66(14) . . . .
N1 N2 C8 N3 -15.9(2) . . . .
N1 N2 C8 C9 165.18(14) . . . .
N2 N1 C7 C4 176.88(13) . . . .
N2 C8 C9 Cl1 -2.9(2) . . . .
N2 C8 C9 C10 177.97(14) . . . .
N3 C8 C9 Cl1 178.27(11) . . . .
N3 C8 C9 C10 -0.9(2) . . . .
C1 C2 C3 C4 -0.5(2) . . . .
C2 C1 C6 C5 0.7(2) . . . .
C2 C3 C4 C5 0.9(2) . . . .
C2 C3 C4 C7 -176.83(15) . . . .
C3 C4 C5 C6 -0.5(2) . . . .
C3 C4 C7 N1 4.0(2) . . . .
C4 C5 C6 C1 -0.2(2) . . . .
C5 C4 C7 N1 -173.68(14) . . . .
C6 C1 C2 C3 -0.3(3) . . . .
C7 N1 N2 C8 179.99(14) . . . .
C7 C4 C5 C6 177.23(14) . . . .
C8 N3 C12 C11 1.1(2) . . . .
C8 C9 C10 C11 0.9(2) . . . .
C9 C10 C11 C12 0.1(2) . . . .
C10 C11 C12 N3 -1.2(3) . . . .
C12 N3 C8 N2 -178.97(14) . . . .
C12 N3 C8 C9 -0.1(2) . . . .
Cl2 C21 C22 C23 -179.19(13) . . . .
F2 C13 C14 C15 178.59(14) . . . .
F2 C13 C18 C17 -178.24(13) . . . .
N4 N5 C20 N6 -5.7(2) . . . .
N4 N5 C20 C21 173.24(13) . . . .
N5 N4 C19 C16 -178.97(12) . . . .
N5 C20 C21 Cl2 2.1(2) . . . .
N5 C20 C21 C22 -177.68(14) . . . .
N6 C20 C21 Cl2 -178.98(11) . . . .
N6 C20 C21 C22 1.3(2) . . . .
C13 C14 C15 C16 -1.1(2) . . . .
C14 C13 C18 C17 1.1(2) . . . .
C14 C15 C16 C17 2.6(2) . . . .
C14 C15 C16 C19 -175.43(14) . . . .
C15 C16 C17 C18 -2.2(2) . . . .
C15 C16 C19 N4 12.5(2) . . . .
C16 C17 C18 C13 0.4(2) . . . .
C17 C16 C19 N4 -165.49(14) . . . .
C18 C13 C14 C15 -0.8(2) . . . .
C19 N4 N5 C20 -173.43(13) . . . .
C19 C16 C17 C18 175.79(14) . . . .
C20 N6 C24 C23 0.9(3) . . . .
C20 C21 C22 C23 0.5(2) . . . .
C21 C22 C23 C24 -1.6(3) . . . .
C22 C23 C24 N6 0.9(3) . . . .
C24 N6 C20 N5 177.03(14) . . . .
C24 N6 C20 C21 -2.0(2) . . . .
